data_7043121
loop_
_publ_author_name
'Zhang, Qiurui'
'Zhang, Wenjuan'
'Rajendran, Natesan Mannangatti'
'Liang, Tongling'
'Sun, Wen Hua'

_publ_section_title
;
 Thermo-enhanced ring-opening polymerization of \e-caprolactone: The
 synthesis, characterization and catalytic behavior of aluminum
 hydroquinolin-8-olates
;
_journal_name_full 'Dalton Trans.'
_journal_paper_doi 10.1039/C7DT01720K
_journal_year 2017
_chemical_formula_moiety 'C22 H30 Al2 Cl2 N2 O2'
_chemical_formula_sum 'C22 H30 Al2 Cl2 N2 O2'
_chemical_formula_weight 479.34
_chemical_name_systematic
;
 ? 
;
_space_group_crystal_system monoclinic
_space_group_IT_number 15
_space_group_name_Hall '-C 2yc'
_space_group_name_H-M_alt 'C 1 2/c 1'
_symmetry_space_group_name_Hall '-C 2yc'
_symmetry_space_group_name_H-M 'C 1 2/c 1'
_atom_sites_solution_hydrogens geom
_atom_sites_solution_primary direct
_atom_sites_solution_secondary difmap
_audit_creation_date 2016-06-16
_audit_creation_method
;
Olex2 1.2
(compiled 2016.02.19 svn.r3266 for OlexSys, GUI svn.r5155)
;
_audit_update_record
;
2017-04-01 deposited with the CCDC.
2017-05-25 downloaded from the CCDC.
;
_cell_angle_alpha 90.00
_cell_angle_beta 112.11(3)
_cell_angle_gamma 90.00
_cell_formula_units_Z 4
_cell_length_a 14.829(3)
_cell_length_b 9.976(2)
_cell_length_c 17.574(4)
_cell_measurement_reflns_used 4271
_cell_measurement_temperature 173.1500
_cell_measurement_theta_max 27.4839
_cell_measurement_theta_min 1.2507
_cell_volume 2408.6(10)
_computing_cell_refinement 'CrystalClear (Rigaku Inc., 2007)'
_computing_data_collection 'CrystalClear (Rigaku Inc., 2007)'
_computing_data_reduction 'CrystalClear (Rigaku Inc., 2007)'
_computing_molecular_graphics 'Olex2 (Dolomanov et al., 2009)'
_computing_publication_material 'Olex2 (Dolomanov et al., 2009)'
_computing_structure_refinement 'ShelXL (Sheldrick, 2015)'
_computing_structure_solution
;
????
;
_diffrn_ambient_temperature 173.1500
_diffrn_detector_area_resol_mean 28.5714
_diffrn_measured_fraction_theta_full 0.993
_diffrn_measured_fraction_theta_max 0.993
_diffrn_measurement_details
;
scan:
    Number of images: 360
               Slice: -110.0000 - 70.0000
         Image width: 0.5000
            Exp time: 3.0000
       Rotation axis: Omega
               Omega: 0.0000
                 Chi: 45.0000
                 Phi: 270.0000
                 XTD: 39.9931
              2theta: -20.1391
scan:
    Number of images: 360
               Slice: -110.0000 - 70.0000
         Image width: 0.5000
            Exp time: 3.0000
       Rotation axis: Omega
               Omega: 0.0000
                 Chi: 45.0000
                 Phi: 90.0000
                 XTD: 39.9931
              2theta: -20.1391
scan:
    Number of images: 328
               Slice: -110.0000 - 54.0000
         Image width: 0.5000
            Exp time: 3.0000
       Rotation axis: Omega
               Omega: 0.0000
                 Chi: 45.0000
                 Phi: 0.0000
                 XTD: 39.9931
              2theta: -20.1391
;
_diffrn_measurement_device
;
Saturn724+ (2x2 bin mode)
;
_diffrn_measurement_device_details
;
AFC10: Fixed Chi 2 circle
;
_diffrn_measurement_device_type 'multiwire proportional'
_diffrn_measurement_method 'phi and omega scans'
_diffrn_orient_matrix_type d*Trek
_diffrn_orient_matrix_UB_11 -0.0278
_diffrn_orient_matrix_UB_12 0.0062
_diffrn_orient_matrix_UB_13 -0.0670
_diffrn_orient_matrix_UB_21 0.0628
_diffrn_orient_matrix_UB_22 0.0758
_diffrn_orient_matrix_UB_23 -0.0191
_diffrn_orient_matrix_UB_31 0.0299
_diffrn_orient_matrix_UB_32 -0.0350
_diffrn_orient_matrix_UB_33 -0.0407
_diffrn_radiation_detector CCD
_diffrn_radiation_monochromator graphite
_diffrn_radiation_type MoK\a
_diffrn_radiation_wavelength 0.71073
_diffrn_reflns_av_R_equivalents 0.0323
_diffrn_reflns_av_unetI/netI 0.0176
_diffrn_reflns_limit_h_max 19
_diffrn_reflns_limit_h_min -19
_diffrn_reflns_limit_k_max 12
_diffrn_reflns_limit_k_min -12
_diffrn_reflns_limit_l_max 22
_diffrn_reflns_limit_l_min -20
_diffrn_reflns_number 14604
_diffrn_reflns_theta_full 27.48
_diffrn_reflns_theta_max 27.48
_diffrn_reflns_theta_min 2.52
_diffrn_source 'Rotating Anode'
_diffrn_source_current 24.0000
_diffrn_source_power 1.2000
_diffrn_source_voltage 50.0000
_exptl_absorpt_coefficient_mu 0.364
_exptl_absorpt_correction_T_max 1.0000
_exptl_absorpt_correction_T_min 0.4118
_exptl_absorpt_correction_type none
_exptl_crystal_colour Colorless
_exptl_crystal_density_diffrn 1.322
_exptl_crystal_density_method 'not measured'
_exptl_crystal_description plate
_exptl_crystal_F_000 1008
_refine_diff_density_max 0.407
_refine_diff_density_min -0.224
_refine_diff_density_rms 0.054
_refine_ls_extinction_method none
_refine_ls_goodness_of_fit_ref 1.116
_refine_ls_hydrogen_treatment constr
_refine_ls_matrix_type full
_refine_ls_number_parameters 166
_refine_ls_number_reflns 2748
_refine_ls_number_restraints 0
_refine_ls_restrained_S_all 1.116
_refine_ls_R_factor_all 0.0429
_refine_ls_R_factor_gt 0.0425
_refine_ls_shift/su_max 0.001
_refine_ls_shift/su_mean 0.000
_refine_ls_structure_factor_coef Fsqd
_refine_ls_weighting_details 'calc w=1/[\s^2^(Fo^2^)+(0.0704P)^2^+1.3363P] where P=(Fo^2^+2Fc^2^)/3'
_refine_ls_weighting_scheme calc
_refine_ls_wR_factor_gt 0.1194
_refine_ls_wR_factor_ref 0.1198
_reflns_number_gt 2722
_reflns_number_total 2748
_reflns_threshold_expression >2sigma(I)
_cod_data_source_file c7dt01720k2.cif
_cod_data_source_block C5
_cod_original_cell_volume 2408.4(8)
_cod_database_code 7043121
_diffrn_number_total 2907
_olex2_refinement_description
;
1. Fixed Uiso
 At 1.2 times of:
  All C(H) groups, All C(H,H) groups, All C(H,H,H,H) groups
 At 1.5 times of:
  All C(H,H,H) groups
2. Others
 Sof(H5BD)=Sof(H5BC)=Sof(C6A)=Sof(H6AA)=Sof(H6AB)=Sof(C7A)=Sof(H7AA)=Sof(H7AB)=
 Sof(C8A)=Sof(H8A)=1-FVAR(1)
 Sof(H5AA)=Sof(H5AB)=Sof(C6)=Sof(H6A)=Sof(H6B)=Sof(C7)=Sof(H7A)=Sof(H7B)=
 Sof(C8)=Sof(H8)=FVAR(1)
3.a Ternary CH refined with riding coordinates:
 C8(H8), C8A(H8A)
3.b Secondary CH2 refined with riding coordinates:
 C5(H5AA,H5AB), C5(H5BD,H5BC), C6(H6A,H6B), C7(H7A,H7B), C6A(H6AA,H6AB),
 C7A(H7AA,H7AB)
3.c Aromatic/amide H refined with riding coordinates:
 C3(H3), C2(H2)
3.d Idealised Me refined as rotating group:
 C11(H11A,H11B,H11C), C10(H10A,H10B,H10C)
;
_olex2_submission_special_instructions 'No special instructions were received'

loop_
_space_group_symop_id
_space_group_symop_operation_xyz
1 'x, y, z'
2 '-x, y, -z+1/2'
3 'x+1/2, y+1/2, z'
4 '-x+1/2, y+1/2, -z+1/2'
5 '-x, -y, -z'
6 'x, -y, z-1/2'
7 '-x+1/2, -y+1/2, -z'
8 'x+1/2, -y+1/2, z-1/2'

loop_
_atom_site_label
_atom_site_type_symbol
_atom_site_fract_x
_atom_site_fract_y
_atom_site_fract_z
_atom_site_U_iso_or_equiv
_atom_site_adp_type
_atom_site_occupancy
_atom_site_calc_flag
_atom_site_disorder_assembly
_atom_site_disorder_group
_atom_site_refinement_flags_posn
N1 N 0.40926(10) 0.77999(14) 0.42101(8) 0.0410(3) Uani 1 d A . .
C3 C 0.34172(12) 1.02427(17) 0.45149(11) 0.0425(4) Uani 1 d . . .
H3 H 0.3199 1.1072 0.4617 0.051 Uiso 1 calc . . R
C2 C 0.34900(11) 1.00013(17) 0.37635(10) 0.0423(4) Uani 1 d . . .
H2 H 0.3315 1.0650 0.3353 0.051 Uiso 1 calc . . R
C1 C 0.38316(11) 0.87602(18) 0.36466(9) 0.0389(3) Uani 1 d . . .
C5 C 0.35874(16) 0.94557(19) 0.59367(11) 0.0506(4) Uani 1 d . . .
H5AA H 0.2971 0.9888 0.5852 0.061 Uiso 0.545(8) calc A 1 R
H5AB H 0.4102 1.0055 0.6264 0.061 Uiso 0.545(8) calc A 1 R
H5BD H 0.3916 1.0286 0.6170 0.061 Uiso 0.455(8) calc A 2 R
H5BC H 0.2905 0.9570 0.5845 0.061 Uiso 0.455(8) calc A 2 R
C4 C 0.36668(11) 0.92585(15) 0.51153(10) 0.0369(3) Uani 1 d A . .
C9 C 0.40010(13) 0.80492(17) 0.49301(10) 0.0433(4) Uani 1 d . . .
C6 C 0.3655(5) 0.8134(7) 0.6428(5) 0.0420(12) Uani 0.545(8) d A 1 .
H6A H 0.3820 0.8347 0.7004 0.050 Uiso 0.545(8) calc A 1 R
H6B H 0.3026 0.7693 0.6228 0.050 Uiso 0.545(8) calc A 1 R
C7 C 0.4429(4) 0.7170(5) 0.6344(3) 0.0378(9) Uani 0.545(8) d A 1 .
H7A H 0.5054 0.7617 0.6511 0.045 Uiso 0.545(8) calc A 1 R
H7B H 0.4497 0.6389 0.6690 0.045 Uiso 0.545(8) calc A 1 R
Cl1 Cl 0.39292(4) 0.84047(5) 0.27192(3) 0.05622(18) Uani 1 d . . .
C8 C 0.4092(3) 0.6759(4) 0.54584(19) 0.0299(8) Uani 0.545(8) d A 1 .
H8 H 0.3445 0.6353 0.5300 0.036 Uiso 0.545(8) calc A 1 R
O1 O 0.46786(8) 0.58910(10) 0.52495(6) 0.0329(2) Uani 1 d . . .
Al1 Al 0.47606(3) 0.57952(4) 0.42273(2) 0.03058(15) Uani 1 d . . .
C11 C 0.59431(12) 0.65438(16) 0.41263(11) 0.0411(4) Uani 1 d . . .
H11A H 0.5817 0.7445 0.3921 0.062 Uiso 1 calc A . GR
H11B H 0.6122 0.6005 0.3753 0.062 Uiso 1 calc . . GR
H11C H 0.6465 0.6546 0.4655 0.062 Uiso 1 calc . . GR
C10 C 0.36367(12) 0.5089(2) 0.32979(10) 0.0507(4) Uani 1 d . . .
H10A H 0.3386 0.4309 0.3472 0.076 Uiso 1 calc A . GR
H10B H 0.3839 0.4852 0.2857 0.076 Uiso 1 calc . . GR
H10C H 0.3138 0.5762 0.3113 0.076 Uiso 1 calc . . GR
C6A C 0.3970(7) 0.8420(9) 0.6532(5) 0.0496(17) Uani 0.455(8) d A 2 .
H6AA H 0.3575 0.8364 0.6863 0.060 Uiso 0.455(8) calc A 2 R
H6AB H 0.4623 0.8670 0.6894 0.060 Uiso 0.455(8) calc A 2 R
C7A C 0.4011(6) 0.7037(6) 0.6180(4) 0.0414(12) Uani 0.455(8) d A 2 .
H7AA H 0.4331 0.6411 0.6622 0.050 Uiso 0.455(8) calc A 2 R
H7AB H 0.3356 0.6715 0.5877 0.050 Uiso 0.455(8) calc A 2 R
C8A C 0.4562(5) 0.7120(4) 0.5620(2) 0.0353(11) Uani 0.455(8) d A 2 .
H8A H 0.5205 0.7507 0.5923 0.042 Uiso 0.455(8) calc A 2 R

loop_
_atom_site_aniso_label
_atom_site_aniso_U_11
_atom_site_aniso_U_22
_atom_site_aniso_U_33
_atom_site_aniso_U_23
_atom_site_aniso_U_13
_atom_site_aniso_U_12
N1 0.0501(7) 0.0477(7) 0.0299(6) 0.0077(5) 0.0205(6) 0.0182(6)
C3 0.0410(8) 0.0399(8) 0.0490(9) -0.0010(7) 0.0197(7) 0.0055(6)
C2 0.0394(7) 0.0461(8) 0.0423(8) 0.0110(7) 0.0163(6) 0.0100(6)
C1 0.0382(7) 0.0514(9) 0.0304(7) 0.0086(6) 0.0168(6) 0.0122(6)
C5 0.0720(12) 0.0437(8) 0.0453(9) -0.0098(7) 0.0326(9) 0.0037(8)
C4 0.0356(7) 0.0404(8) 0.0361(8) -0.0035(6) 0.0151(6) 0.0036(5)
C9 0.0549(9) 0.0490(9) 0.0303(7) 0.0053(6) 0.0209(7) 0.0190(7)
C6 0.049(3) 0.049(3) 0.038(2) -0.0078(19) 0.027(2) 0.0002(19)
C7 0.046(2) 0.0432(19) 0.0256(18) -0.0033(13) 0.0153(19) 0.0055(19)
Cl1 0.0717(3) 0.0715(3) 0.0350(2) 0.01968(18) 0.0309(2) 0.0303(2)
C8 0.0339(19) 0.0345(15) 0.0241(13) -0.0029(10) 0.0141(13) 0.0009(13)
O1 0.0447(6) 0.0331(5) 0.0252(5) -0.0007(4) 0.0181(4) 0.0033(4)
Al1 0.0334(2) 0.0388(3) 0.0220(2) 0.00132(14) 0.01322(17) 0.00269(15)
C11 0.0446(8) 0.0393(8) 0.0477(9) 0.0043(6) 0.0267(7) 0.0035(6)
C10 0.0405(8) 0.0733(12) 0.0343(8) -0.0118(8) 0.0096(7) 0.0030(8)
C6A 0.070(5) 0.052(4) 0.034(3) -0.008(2) 0.028(4) 0.006(3)
C7A 0.054(3) 0.043(2) 0.032(3) -0.0002(18) 0.022(3) 0.001(3)
C8A 0.043(3) 0.0346(18) 0.0287(17) -0.0039(13) 0.0135(17) 0.0010(18)

loop_
_atom_type_symbol
_atom_type_description
_atom_type_scat_dispersion_real
_atom_type_scat_dispersion_imag
_atom_type_scat_source
C C 0.0033 0.0016 'International Tables Vol C Tables 4.2.6.8 and 6.1.1.4'
H H 0.0000 0.0000 'International Tables Vol C Tables 4.2.6.8 and 6.1.1.4'
N N 0.0061 0.0033 'International Tables Vol C Tables 4.2.6.8 and 6.1.1.4'
O O 0.0106 0.0060 'International Tables Vol C Tables 4.2.6.8 and 6.1.1.4'
Al Al 0.0645 0.0514 'International Tables Vol C Tables 4.2.6.8 and 6.1.1.4'
Cl Cl 0.1484 0.1585 'International Tables Vol C Tables 4.2.6.8 and 6.1.1.4'

loop_
_geom_angle_atom_site_label_1
_geom_angle_atom_site_label_2
_geom_angle_atom_site_label_3
_geom_angle
_geom_angle_site_symmetry_1
_geom_angle_site_symmetry_3
C1 N1 C9 117.66(14) . .
C1 N1 Al1 131.45(11) . .
C9 N1 Al1 110.79(10) . .
C2 C3 H3 119.7 . .
C4 C3 H3 119.7 . .
C4 C3 C2 120.54(15) . .
C3 C2 H2 121.3 . .
C1 C2 C3 117.49(15) . .
C1 C2 H2 121.3 . .
N1 C1 C2 123.80(14) . .
N1 C1 Cl1 116.86(12) . .
C2 C1 Cl1 119.34(12) . .
H5AA C5 H5AB 107.6 . .
H5AA C5 H5BD 88.9 . .
H5AA C5 H5BC 19.6 . .
H5AB C5 H5BD 20.7 . .
H5AB C5 H5BC 124.4 . .
H5BD C5 H5BC 107.3 . .
C4 C5 H5AA 108.7 . .
C4 C5 H5AB 108.7 . .
C4 C5 H5BD 108.0 . .
C4 C5 H5BC 108.0 . .
C4 C5 C6 114.2(3) . .
C6 C5 H5AA 108.7 . .
C6 C5 H5AB 108.7 . .
C6 C5 H5BD 124.8 . .
C6 C5 H5BC 92.1 . .
C6A C5 H5AA 121.7 . .
C6A C5 H5AB 90.3 . .
C6A C5 H5BD 108.0 . .
C6A C5 H5BC 108.0 . .
C6A C5 C4 117.1(4) . .
C6A C5 C6 19.4(3) . .
C3 C4 C5 122.88(14) . .
C3 C4 C9 116.98(14) . .
C9 C4 C5 120.14(15) . .
N1 C9 C4 123.51(15) . .
N1 C9 C8 112.93(16) . .
N1 C9 C8A 115.07(18) . .
C4 C9 C8 122.35(16) . .
C4 C9 C8A 118.94(19) . .
C8A C9 C8 27.81(17) . .
C5 C6 H6A 109.3 . .
C5 C6 H6B 109.3 . .
H6A C6 H6B 108.0 . .
C7 C6 C5 111.6(5) . .
C7 C6 H6A 109.3 . .
C7 C6 H6B 109.3 . .
C6 C7 H7A 110.2 . .
C6 C7 H7B 110.2 . .
H7A C7 H7B 108.5 . .
C8 C7 C6 107.5(5) . .
C8 C7 H7A 110.2 . .
C8 C7 H7B 110.2 . .
C9 C8 H8 108.3 . .
C7 C8 C9 108.1(3) . .
C7 C8 H8 108.3 . .
O1 C8 C9 106.4(2) . .
O1 C8 C7 117.0(4) . .
O1 C8 H8 108.3 . .
C8 O1 Al1 124.97(13) . .
C8 O1 Al1 128.33(14) . 5_666
C8 O1 C8A 30.51(17) . .
Al1 O1 Al1 103.98(5) . 5_666
C8A O1 Al1 123.44(17) . .
C8A O1 Al1 129.01(16) . 5_666
N1 Al1 Al1 116.17(4) . 5_666
O1 Al1 N1 77.00(5) . .
O1 Al1 N1 153.00(5) 5_666 .
O1 Al1 O1 76.01(5) . 5_666
O1 Al1 Al1 36.84(3) 5_666 5_666
O1 Al1 Al1 39.17(3) . 5_666
O1 Al1 C11 116.97(7) . .
O1 Al1 C11 97.66(6) 5_666 .
O1 Al1 C10 99.20(8) 5_666 .
O1 Al1 C10 118.62(7) . .
C11 Al1 N1 93.71(6) . .
C11 Al1 Al1 111.53(6) . 5_666
C10 Al1 N1 94.40(7) . .
C10 Al1 Al1 113.58(7) . 5_666
C10 Al1 C11 124.24(8) . .
Al1 C11 H11A 109.5 . .
Al1 C11 H11B 109.5 . .
Al1 C11 H11C 109.5 . .
H11A C11 H11B 109.5 . .
H11A C11 H11C 109.5 . .
H11B C11 H11C 109.5 . .
Al1 C10 H10A 109.5 . .
Al1 C10 H10B 109.5 . .
Al1 C10 H10C 109.5 . .
H10A C10 H10B 109.5 . .
H10A C10 H10C 109.5 . .
H10B C10 H10C 109.5 . .
C5 C6A H6AA 108.5 . .
C5 C6A H6AB 108.5 . .
C5 C6A C7A 115.0(6) . .
H6AA C6A H6AB 107.5 . .
C7A C6A H6AA 108.5 . .
C7A C6A H6AB 108.5 . .
C6A C7A H7AA 109.8 . .
C6A C7A H7AB 109.8 . .
H7AA C7A H7AB 108.2 . .
C8A C7A C6A 109.4(7) . .
C8A C7A H7AA 109.8 . .
C8A C7A H7AB 109.8 . .
C9 C8A H8A 109.0 . .
O1 C8A C9 106.6(3) . .
O1 C8A C7A 116.2(5) . .
O1 C8A H8A 109.0 . .
C7A C8A C9 106.9(5) . .
C7A C8A H8A 109.0 . .

loop_
_geom_bond_atom_site_label_1
_geom_bond_atom_site_label_2
_geom_bond_distance
_geom_bond_site_symmetry_2
N1 C1 1.326(2) .
N1 C9 1.346(2) .
N1 Al1 2.2268(14) .
C3 H3 0.9300 .
C3 C2 1.386(2) .
C3 C4 1.386(2) .
C2 H2 0.9300 .
C2 C1 1.382(2) .
C1 Cl1 1.7264(16) .
C5 H5AA 0.9700 .
C5 H5AB 0.9700 .
C5 H5BD 0.9700 .
C5 H5BC 0.9700 .
C5 C4 1.505(2) .
C5 C6 1.559(8) .
C5 C6A 1.428(10) .
C4 C9 1.389(2) .
C9 C8 1.563(3) .
C9 C8A 1.504(4) .
C6 H6A 0.9700 .
C6 H6B 0.9700 .
C6 C7 1.546(9) .
C7 H7A 0.9700 .
C7 H7B 0.9700 .
C7 C8 1.502(6) .
C8 H8 0.9800 .
C8 O1 1.371(3) .
O1 Al1 1.8481(11) .
O1 Al1 1.9470(11) 5_666
O1 C8A 1.430(4) .
Al1 O1 1.9469(11) 5_666
Al1 Al1 2.9908(10) 5_666
Al1 C11 1.9744(17) .
Al1 C10 1.9730(18) .
C11 H11A 0.9600 .
C11 H11B 0.9600 .
C11 H11C 0.9600 .
C10 H10A 0.9600 .
C10 H10B 0.9600 .
C10 H10C 0.9600 .
C6A H6AA 0.9700 .
C6A H6AB 0.9700 .
C6A C7A 1.523(11) .
C7A H7AA 0.9700 .
C7A H7AB 0.9700 .
C7A C8A 1.498(8) .
C8A H8A 0.9800 .

loop_
_geom_torsion_atom_site_label_1
_geom_torsion_atom_site_label_2
_geom_torsion_atom_site_label_3
_geom_torsion_atom_site_label_4
_geom_torsion
_geom_torsion_site_symmetry_1
_geom_torsion_site_symmetry_4
N1 C9 C8 C7 154.8(3) . .
N1 C9 C8 O1 28.4(4) . .
N1 C9 C8A O1 -25.9(5) . .
N1 C9 C8A C7A -150.8(4) . .
C3 C2 C1 N1 -0.2(3) . .
C3 C2 C1 Cl1 179.61(12) . .
C3 C4 C9 N1 0.2(3) . .
C3 C4 C9 C8 -166.4(3) . .
C3 C4 C9 C8A 161.4(3) . .
C2 C3 C4 C5 -178.99(16) . .
C2 C3 C4 C9 0.9(2) . .
C1 N1 C9 C4 -1.2(3) . .
C1 N1 C9 C8 166.5(2) . .
C1 N1 C9 C8A -163.1(3) . .
C1 N1 Al1 O1 175.83(13) . 5_666
C1 N1 Al1 O1 177.74(17) . .
C1 N1 Al1 Al1 177.11(15) . 5_666
C1 N1 Al1 C11 60.90(17) . .
C1 N1 Al1 C10 -63.88(17) . .
C5 C4 C9 N1 -179.92(17) . .
C5 C4 C9 C8 13.5(3) . .
C5 C4 C9 C8A -18.7(4) . .
C5 C6 C7 C8 -64.6(7) . .
C5 C6A C7A C8A 54.5(11) . .
C4 C3 C2 C1 -0.9(2) . .
C4 C5 C6 C7 39.7(6) . .
C4 C5 C6A C7A -25.0(9) . .
C4 C9 C8 C7 -37.3(5) . .
C4 C9 C8 O1 -163.8(2) . .
C4 C9 C8A O1 171.3(3) . .
C4 C9 C8A C7A 46.4(6) . .
C9 N1 C1 C2 1.2(3) . .
C9 N1 C1 Cl1 -178.57(13) . .
C9 N1 Al1 O1 1.51(12) . .
C9 N1 Al1 O1 -0.4(2) . 5_666
C9 N1 Al1 Al1 0.88(14) . 5_666
C9 N1 Al1 C11 -115.33(14) . .
C9 N1 Al1 C10 119.89(13) . .
C9 C8 O1 Al1 170.81(13) . 5_666
C9 C8 O1 Al1 -30.9(4) . .
C9 C8 O1 C8A 67.0(4) . .
C6 C5 C4 C3 165.6(3) . .
C6 C5 C4 C9 -14.3(3) . .
C6 C5 C6A C7A 61.0(16) . .
C6 C7 C8 C9 60.2(6) . .
C6 C7 C8 O1 -179.8(3) . .
C7 C8 O1 Al1 -151.9(3) . .
C7 C8 O1 Al1 49.9(6) . 5_666
C7 C8 O1 C8A -53.9(5) . .
C8 C9 C8A O1 66.1(4) . .
C8 C9 C8A C7A -58.8(6) . .
C8 O1 Al1 N1 18.3(3) . .
C8 O1 Al1 O1 -162.6(3) . 5_666
C8 O1 Al1 Al1 -162.6(3) . 5_666
C8 O1 Al1 C11 105.8(3) . .
C8 O1 Al1 C10 -69.6(3) . .
C8 O1 C8A C9 -73.2(5) . .
C8 O1 C8A C7A 45.8(6) . .
Al1 N1 C1 C2 -174.83(13) . .
Al1 N1 C1 Cl1 5.4(2) . .
Al1 N1 C9 C4 175.62(14) . .
Al1 N1 C9 C8 -16.7(3) . .
Al1 N1 C9 C8A 13.7(3) . .
Al1 O1 Al1 N1 -179.11(7) 5_666 .
Al1 O1 Al1 O1 0.0 5_666 5_666
Al1 O1 Al1 C11 -91.57(7) 5_666 .
Al1 O1 Al1 C10 92.97(9) 5_666 .
Al1 O1 C8A C9 30.2(5) . .
Al1 O1 C8A C9 -174.62(16) 5_666 .
Al1 O1 C8A C7A 149.2(4) . .
Al1 O1 C8A C7A -55.6(7) 5_666 .
C6A C5 C4 C3 -173.1(4) . .
C6A C5 C4 C9 6.9(5) . .
C6A C5 C6 C7 -63.6(17) . .
C6A C7A C8A C9 -62.2(9) . .
C6A C7A C8A O1 178.9(5) . .
C8A C9 C8 C7 54.2(5) . .
C8A C9 C8 O1 -72.2(4) . .
C8A O1 Al1 N1 -18.8(3) . .
C8A O1 Al1 O1 160.4(3) . 5_666
C8A O1 Al1 Al1 160.4(3) . 5_666
C8A O1 Al1 C11 68.8(3) . .
C8A O1 Al1 C10 -106.7(3) . .
